data_2229751
loop_
_publ_author_name
'Zhang, Yi-Yi'
'Shi, Yuan'
'Zhou, Cheng-He'

_publ_section_title
;
 4-Methyl-7-[2-(1<i>H</i>-1,2,4-triazol-1-yl)ethoxy]-2<i>H</i>-chromen-2-one
;
_journal_coeditor_code LH5217
_journal_issue 4
_journal_name_full 'Acta Crystallographica Section E'
_journal_page_first o892
_journal_paper_doi 10.1107/S1600536811009159
_journal_volume 67
_journal_year 2011
_chemical_formula_iupac 'C14 H13 N3 O3'
_chemical_formula_moiety 'C14 H13 N3 O3'
_chemical_formula_sum 'C14 H13 N3 O3'
_chemical_formula_weight 271.27
_chemical_name_systematic
;
4-Methyl-7-[2-(1<i>H</i>-1,2,4-triazol-1-yl)ethoxy]-2<i>H</i>-chromen-2-one
;
_space_group_IT_number 14
_symmetry_cell_setting monoclinic
_symmetry_space_group_name_Hall '-P 2yn'
_symmetry_space_group_name_H-M 'P 1 21/n 1'
_atom_sites_solution_hydrogens geom
_atom_sites_solution_primary direct
_atom_sites_solution_secondary difmap
_audit_creation_method SHELXL-97
_cell_angle_alpha 90.00
_cell_angle_beta 101.034(2)
_cell_angle_gamma 90.00
_cell_formula_units_Z 4
_cell_length_a 11.9861(17)
_cell_length_b 7.7090(11)
_cell_length_c 14.132(2)
_cell_measurement_reflns_used 3660
_cell_measurement_temperature 173(2)
_cell_measurement_theta_max 28.128
_cell_measurement_theta_min 2.475
_cell_volume 1281.7(3)
_computing_cell_refinement 'SAINT (Bruker, 2000)'
_computing_data_collection 'SMART (Bruker, 2000)'
_computing_data_reduction 'SAINT (Bruker, 2000)'
_computing_molecular_graphics 'SHELXTL (Sheldrick, 2008)'
_computing_publication_material 'SHELXTL (Sheldrick, 2008)'
_computing_structure_refinement 'SHELXL97 (Sheldrick, 2008)'
_computing_structure_solution 'SHELXS97 (Sheldrick, 2008)'
_diffrn_ambient_temperature 173(2)
_diffrn_measured_fraction_theta_full 0.997
_diffrn_measured_fraction_theta_max 0.997
_diffrn_measurement_device_type 'Bruker SMART CCD'
_diffrn_measurement_method '\f and \w'
_diffrn_radiation_monochromator graphite
_diffrn_radiation_source 'fine-focus sealed tube'
_diffrn_radiation_type MoK\a
_diffrn_radiation_wavelength 0.71073
_diffrn_reflns_av_R_equivalents 0.0247
_diffrn_reflns_av_sigmaI/netI 0.0262
_diffrn_reflns_limit_h_max 14
_diffrn_reflns_limit_h_min -14
_diffrn_reflns_limit_k_max 9
_diffrn_reflns_limit_k_min -9
_diffrn_reflns_limit_l_max 14
_diffrn_reflns_limit_l_min -17
_diffrn_reflns_number 6501
_diffrn_reflns_theta_full 25.50
_diffrn_reflns_theta_max 25.50
_diffrn_reflns_theta_min 2.04
_exptl_absorpt_coefficient_mu 0.102
_exptl_absorpt_correction_type none
_exptl_crystal_colour colourless
_exptl_crystal_density_diffrn 1.406
_exptl_crystal_density_method 'not measured'
_exptl_crystal_description block
_exptl_crystal_F_000 568
_exptl_crystal_size_max 0.40
_exptl_crystal_size_mid 0.30
_exptl_crystal_size_min 0.24
_refine_diff_density_max 0.163
_refine_diff_density_min -0.232
_refine_ls_extinction_method none
_refine_ls_goodness_of_fit_ref 1.038
_refine_ls_hydrogen_treatment constr
_refine_ls_matrix_type full
_refine_ls_number_parameters 182
_refine_ls_number_reflns 2390
_refine_ls_number_restraints 0
_refine_ls_restrained_S_all 1.038
_refine_ls_R_factor_all 0.0413
_refine_ls_R_factor_gt 0.0372
_refine_ls_shift/su_max 0.000
_refine_ls_shift/su_mean 0.000
_refine_ls_structure_factor_coef Fsqd
_refine_ls_weighting_details 'calc w=1/[\s^2^(Fo^2^)+(0.0489P)^2^+0.3468P] where P=(Fo^2^+2Fc^2^)/3'
_refine_ls_weighting_scheme calc
_refine_ls_wR_factor_gt 0.0932
_refine_ls_wR_factor_ref 0.0965
_reflns_number_gt 2134
_reflns_number_total 2390
_reflns_threshold_expression I>2\s(I)
_cod_data_source_file lh5217.cif
_cod_data_source_block I
_cod_original_sg_symbol_H-M 'P 21/n'
_cod_database_code 2229751
_cod_database_fobs_code 2229751

loop_
_symmetry_equiv_pos_as_xyz
'x, y, z'
'-x+1/2, y+1/2, -z+1/2'
'-x, -y, -z'
'x-1/2, -y-1/2, z-1/2'

loop_
_atom_site_type_symbol
_atom_site_label
_atom_site_fract_x
_atom_site_fract_y
_atom_site_fract_z
_atom_site_U_iso_or_equiv
_atom_site_adp_type
_atom_site_calc_flag
_atom_site_refinement_flags
_atom_site_occupancy
_atom_site_disorder_assembly
_atom_site_disorder_group
C C1 0.34092(11) 0.63715(16) 1.03382(10) 0.0285(3) Uani d . 1 . .
C C2 0.44570(12) 0.61742(16) 1.10231(10) 0.0291(3) Uani d . 1 . .
H H2 0.4448 0.5553 1.1602 0.035 Uiso calc R 1 . .
C C3 0.54494(11) 0.68343(16) 1.08755(9) 0.0261(3) Uani d . 1 . .
C C4 0.54683(10) 0.77458(15) 0.99847(9) 0.0228(3) Uani d . 1 . .
C C5 0.44581(10) 0.78927(15) 0.93081(9) 0.0222(3) Uani d . 1 . .
C C6 0.43918(10) 0.87313(15) 0.84385(9) 0.0233(3) Uani d . 1 . .
H H6 0.3692 0.8796 0.7992 0.028 Uiso calc R 1 . .
C C7 0.53705(11) 0.94803(15) 0.82283(9) 0.0232(3) Uani d . 1 . .
C C8 0.64008(10) 0.93534(16) 0.88806(10) 0.0258(3) Uani d . 1 . .
H H8 0.7071 0.9852 0.8732 0.031 Uiso calc R 1 . .
C C9 0.64365(11) 0.84983(16) 0.97420(10) 0.0258(3) Uani d . 1 . .
H H9 0.7140 0.8418 1.0184 0.031 Uiso calc R 1 . .
C C10 0.65229(12) 0.66473(19) 1.16165(10) 0.0351(3) Uani d . 1 . .
H H10A 0.6375 0.5922 1.2149 0.053 Uiso calc R 1 . .
H H10B 0.6783 0.7795 1.1864 0.053 Uiso calc R 1 . .
H H10C 0.7111 0.6103 1.1320 0.053 Uiso calc R 1 . .
C C11 0.62329(11) 1.10015(17) 0.70725(10) 0.0296(3) Uani d . 1 . .
H H11A 0.6776 1.0054 0.7024 0.036 Uiso calc R 1 . .
H H11B 0.6612 1.1859 0.7549 0.036 Uiso calc R 1 . .
C C12 0.58548(13) 1.18489(17) 0.61091(10) 0.0326(3) Uani d . 1 . .
H H12A 0.6525 1.2038 0.5807 0.039 Uiso calc R 1 . .
H H12B 0.5330 1.1058 0.5687 0.039 Uiso calc R 1 . .
C C13 0.42086(12) 1.3931(2) 0.58744(11) 0.0379(4) Uani d . 1 . .
H H13 0.3631 1.3152 0.5581 0.046 Uiso calc R 1 . .
C C14 0.50929(12) 1.61203(18) 0.64494(10) 0.0328(3) Uani d . 1 . .
H H14 0.5252 1.7284 0.6651 0.039 Uiso calc R 1 . .
N N1 0.52866(9) 1.35020(14) 0.61733(8) 0.0256(3) Uani d . 1 . .
N N2 0.58838(9) 1.49167(14) 0.65533(8) 0.0308(3) Uani d . 1 . .
N N3 0.40436(11) 1.55923(18) 0.60384(10) 0.0440(3) Uani d . 1 . .
O O1 0.24796(9) 0.58794(14) 1.04329(8) 0.0415(3) Uani d . 1 . .
O O2 0.34566(7) 0.71985(11) 0.94832(6) 0.0267(2) Uani d . 1 . .
O O3 0.52351(8) 1.03232(12) 0.73646(6) 0.0278(2) Uani d . 1 . .

loop_
_atom_site_aniso_label
_atom_site_aniso_U_11
_atom_site_aniso_U_22
_atom_site_aniso_U_33
_atom_site_aniso_U_12
_atom_site_aniso_U_13
_atom_site_aniso_U_23
C1 0.0340(7) 0.0207(6) 0.0344(8) -0.0007(5) 0.0152(6) 0.0017(5)
C2 0.0418(8) 0.0215(6) 0.0263(7) 0.0029(5) 0.0123(6) 0.0015(5)
C3 0.0347(7) 0.0188(6) 0.0253(7) 0.0038(5) 0.0067(5) -0.0041(5)
C4 0.0271(6) 0.0177(6) 0.0240(6) 0.0019(5) 0.0060(5) -0.0036(5)
C5 0.0232(6) 0.0173(6) 0.0281(7) -0.0012(5) 0.0097(5) -0.0029(5)
C6 0.0228(6) 0.0220(6) 0.0247(7) 0.0005(5) 0.0035(5) -0.0021(5)
C7 0.0290(6) 0.0181(6) 0.0243(7) 0.0014(5) 0.0094(5) -0.0020(5)
C8 0.0227(6) 0.0231(6) 0.0335(7) -0.0014(5) 0.0100(5) -0.0023(5)
C9 0.0233(6) 0.0229(6) 0.0302(7) 0.0017(5) 0.0031(5) -0.0035(5)
C10 0.0429(8) 0.0334(8) 0.0268(7) 0.0034(6) 0.0009(6) 0.0019(6)
C11 0.0320(7) 0.0241(6) 0.0371(8) 0.0015(5) 0.0175(6) 0.0023(6)
C12 0.0465(8) 0.0242(7) 0.0321(8) 0.0010(6) 0.0205(6) -0.0015(6)
C13 0.0297(7) 0.0448(9) 0.0377(8) -0.0036(6) 0.0025(6) -0.0003(7)
C14 0.0435(8) 0.0268(7) 0.0289(7) 0.0043(6) 0.0090(6) -0.0007(6)
N1 0.0294(6) 0.0252(5) 0.0238(6) -0.0027(4) 0.0093(4) -0.0006(4)
N2 0.0309(6) 0.0274(6) 0.0341(6) -0.0019(5) 0.0061(5) -0.0039(5)
N3 0.0365(7) 0.0479(8) 0.0460(8) 0.0129(6) 0.0040(6) 0.0032(6)
O1 0.0359(6) 0.0416(6) 0.0514(7) -0.0049(5) 0.0192(5) 0.0119(5)
O2 0.0243(5) 0.0264(5) 0.0305(5) -0.0035(4) 0.0083(4) 0.0031(4)
O3 0.0305(5) 0.0279(5) 0.0266(5) -0.0017(4) 0.0094(4) 0.0039(4)

loop_
_atom_type_symbol
_atom_type_description
_atom_type_scat_dispersion_real
_atom_type_scat_dispersion_imag
_atom_type_scat_source
C C 0.0033 0.0016 'International Tables Vol C Tables 4.2.6.8 and 6.1.1.4'
H H 0.0000 0.0000 'International Tables Vol C Tables 4.2.6.8 and 6.1.1.4'
N N 0.0061 0.0033 'International Tables Vol C Tables 4.2.6.8 and 6.1.1.4'
O O 0.0106 0.0060 'International Tables Vol C Tables 4.2.6.8 and 6.1.1.4'

loop_
_geom_angle_atom_site_label_1
_geom_angle_atom_site_label_2
_geom_angle_atom_site_label_3
_geom_angle_site_symmetry_1
_geom_angle_site_symmetry_3
_geom_angle
_geom_angle_publ_flag
O1 C1 O2 . . 115.86(12) ?
O1 C1 C2 . . 126.63(13) ?
O2 C1 C2 . . 117.50(11) ?
C3 C2 C1 . . 122.62(12) ?
C3 C2 H2 . . 118.7 ?
C1 C2 H2 . . 118.7 ?
C2 C3 C4 . . 118.69(12) ?
C2 C3 C10 . . 121.34(13) ?
C4 C3 C10 . . 119.97(12) ?
C5 C4 C9 . . 116.76(12) ?
C5 C4 C3 . . 118.66(11) ?
C9 C4 C3 . . 124.58(12) ?
C6 C5 O2 . . 116.01(11) ?
C6 C5 C4 . . 122.92(11) ?
O2 C5 C4 . . 121.07(11) ?
C5 C6 C7 . . 118.60(11) ?
C5 C6 H6 . . 120.7 ?
C7 C6 H6 . . 120.7 ?
O3 C7 C6 . . 115.36(11) ?
O3 C7 C8 . . 124.24(11) ?
C6 C7 C8 . . 120.40(12) ?
C9 C8 C7 . . 119.40(11) ?
C9 C8 H8 . . 120.3 ?
C7 C8 H8 . . 120.3 ?
C8 C9 C4 . . 121.91(12) ?
C8 C9 H9 . . 119.0 ?
C4 C9 H9 . . 119.0 ?
C3 C10 H10A . . 109.5 ?
C3 C10 H10B . . 109.5 ?
H10A C10 H10B . . 109.5 ?
C3 C10 H10C . . 109.5 ?
H10A C10 H10C . . 109.5 ?
H10B C10 H10C . . 109.5 ?
O3 C11 C12 . . 107.20(11) ?
O3 C11 H11A . . 110.3 ?
C12 C11 H11A . . 110.3 ?
O3 C11 H11B . . 110.3 ?
C12 C11 H11B . . 110.3 ?
H11A C11 H11B . . 108.5 ?
N1 C12 C11 . . 112.86(11) ?
N1 C12 H12A . . 109.0 ?
C11 C12 H12A . . 109.0 ?
N1 C12 H12B . . 109.0 ?
C11 C12 H12B . . 109.0 ?
H12A C12 H12B . . 107.8 ?
N1 C13 N3 . . 110.86(13) ?
N1 C13 H13 . . 124.6 ?
N3 C13 H13 . . 124.6 ?
N2 C14 N3 . . 115.46(13) ?
N2 C14 H14 . . 122.3 ?
N3 C14 H14 . . 122.3 ?
C13 N1 N2 . . 109.53(11) ?
C13 N1 C12 . . 129.74(12) ?
N2 N1 C12 . . 120.68(11) ?
C14 N2 N1 . . 102.03(11) ?
C13 N3 C14 . . 102.12(12) ?
C1 O2 C5 . . 121.37(10) ?
C7 O3 C11 . . 117.86(10) ?

loop_
_geom_bond_atom_site_label_1
_geom_bond_atom_site_label_2
_geom_bond_site_symmetry_2
_geom_bond_distance
_geom_bond_publ_flag
C1 O1 . 1.2085(16) ?
C1 O2 . 1.3769(16) ?
C1 C2 . 1.439(2) ?
C2 C3 . 1.3463(19) ?
C2 H2 . 0.9500 ?
C3 C4 . 1.4457(18) ?
C3 C10 . 1.5023(19) ?
C4 C5 . 1.3964(18) ?
C4 C9 . 1.3975(17) ?
C5 C6 . 1.3774(18) ?
C5 O2 . 1.3793(14) ?
C6 C7 . 1.3896(17) ?
C6 H6 . 0.9500 ?
C7 O3 . 1.3647(15) ?
C7 C8 . 1.3960(18) ?
C8 C9 . 1.3778(19) ?
C8 H8 . 0.9500 ?
C9 H9 . 0.9500 ?
C10 H10A . 0.9800 ?
C10 H10B . 0.9800 ?
C10 H10C . 0.9800 ?
C11 O3 . 1.4364(15) ?
C11 C12 . 1.500(2) ?
C11 H11A . 0.9900 ?
C11 H11B . 0.9900 ?
C12 N1 . 1.4560(17) ?
C12 H12A . 0.9900 ?
C12 H12B . 0.9900 ?
C13 N1 . 1.3223(18) ?
C13 N3 . 1.323(2) ?
C13 H13 . 0.9500 ?
C14 N2 . 1.3145(17) ?
C14 N3 . 1.344(2) ?
C14 H14 . 0.9500 ?
N1 N2 . 1.3576(15) ?

loop_
_geom_hbond_atom_site_label_D
_geom_hbond_atom_site_label_H
_geom_hbond_atom_site_label_A
_geom_hbond_site_symmetry_A
_geom_hbond_distance_DH
_geom_hbond_distance_HA
_geom_hbond_distance_DA
_geom_hbond_angle_DHA
C8 H8 N2 2_646 0.95 2.56 3.453(2) 157
C9 H9 N3 4_686 0.95 2.49 3.380(2) 157
C13 H13 O1 2_556 0.95 2.48 3.408(2) 165
C13 H13 O2 2_556 0.95 2.59 3.410(2) 144
C14 H14 O3 1_565 0.95 2.55 3.481(2) 166

loop_
_geom_torsion_atom_site_label_1
_geom_torsion_atom_site_label_2
_geom_torsion_atom_site_label_3
_geom_torsion_atom_site_label_4
_geom_torsion_site_symmetry_1
_geom_torsion_site_symmetry_2
_geom_torsion_site_symmetry_3
_geom_torsion_site_symmetry_4
_geom_torsion
_geom_torsion_publ_flag
O1 C1 C2 C3 . . . . -176.91(13) ?
O2 C1 C2 C3 . . . . 3.28(19) ?
C1 C2 C3 C4 . . . . -1.36(19) ?
C1 C2 C3 C10 . . . . 178.33(12) ?
C2 C3 C4 C5 . . . . -0.56(17) ?
C10 C3 C4 C5 . . . . 179.75(11) ?
C2 C3 C4 C9 . . . . 179.72(12) ?
C10 C3 C4 C9 . . . . 0.02(18) ?
C9 C4 C5 C6 . . . . -0.06(18) ?
C3 C4 C5 C6 . . . . -179.80(11) ?
C9 C4 C5 O2 . . . . -179.74(10) ?
C3 C4 C5 O2 . . . . 0.51(17) ?
O2 C5 C6 C7 . . . . 179.02(10) ?
C4 C5 C6 C7 . . . . -0.68(18) ?
C5 C6 C7 O3 . . . . -178.52(10) ?
C5 C6 C7 C8 . . . . 1.15(18) ?
O3 C7 C8 C9 . . . . 178.75(11) ?
C6 C7 C8 C9 . . . . -0.89(18) ?
C7 C8 C9 C4 . . . . 0.13(19) ?
C5 C4 C9 C8 . . . . 0.34(18) ?
C3 C4 C9 C8 . . . . -179.93(11) ?
O3 C11 C12 N1 . . . . 74.23(14) ?
N3 C13 N1 N2 . . . . -0.17(17) ?
N3 C13 N1 C12 . . . . -177.64(13) ?
C11 C12 N1 C13 . . . . -111.33(16) ?
C11 C12 N1 N2 . . . . 71.44(15) ?
N3 C14 N2 N1 . . . . 0.17(16) ?
C13 N1 N2 C14 . . . . 0.00(15) ?
C12 N1 N2 C14 . . . . 177.75(11) ?
N1 C13 N3 C14 . . . . 0.25(16) ?
N2 C14 N3 C13 . . . . -0.26(17) ?
O1 C1 O2 C5 . . . . 176.87(11) ?
C2 C1 O2 C5 . . . . -3.29(17) ?
C6 C5 O2 C1 . . . . -178.20(11) ?
C4 C5 O2 C1 . . . . 1.50(17) ?
C6 C7 O3 C11 . . . . -175.04(10) ?
C8 C7 O3 C11 . . . . 5.30(17) ?
C12 C11 O3 C7 . . . . 179.81(10) ?

loop_
_cod_related_entry_id
_cod_related_entry_database
_cod_related_entry_code
1 ChemSpider 30656601
